data_7120618
loop_
_publ_author_name
'Zhang, Youquan'
'Yu, aimin'
'jia, jiru'
'Ma, Shanshan'
'Li, Ke'
'Wei, Yin'
'Meng, Xiangtai'

_publ_section_title
;
 NaH promoted [4+3] annulation of crotonate-derived sulfur ylides and
 thioaurones: synthesis of 2,5-dihydrobenzo[4,5] thieno[3,2-b]oxepine
;
_journal_name_full 'Chem. Commun.'
_journal_paper_doi 10.1039/C7CC04466F
_journal_year 2017
_chemical_formula_sum 'C20 H15 Br O3 S'
_chemical_formula_weight 415.29
_chemical_name_systematic
; 
 ? 
;
_space_group_IT_number 4
_symmetry_cell_setting monoclinic
_symmetry_space_group_name_Hall 'P 2yb'
_symmetry_space_group_name_H-M 'P 1 21 1'
_atom_sites_solution_hydrogens geom
_atom_sites_solution_primary direct
_atom_sites_solution_secondary difmap
_audit_creation_method SHELXL-97
_audit_update_record
;
2017-04-25 deposited with the CCDC.
2017-09-05 downloaded from the CCDC.
;
_cell_angle_alpha 90.00
_cell_angle_beta 107.942(12)
_cell_angle_gamma 90.00
_cell_formula_units_Z 2
_cell_length_a 8.811(4)
_cell_length_b 7.488(4)
_cell_length_c 13.687(7)
_cell_measurement_reflns_used 3422
_cell_measurement_temperature 113(2)
_cell_measurement_theta_max 27.5
_cell_measurement_theta_min 3.1
_cell_volume 859.1(7)
_computing_cell_refinement 'CrystalClear-SM Expert 2.1 b42'
_computing_data_collection 'CrystalClear-SM Expert 2.1 b42 (Rigaku, 2015)'
_computing_data_reduction 'CrystalClear-SM Expert 2.1 b42'
_computing_molecular_graphics 'CrystalStructure 4.1'
_computing_publication_material 'CrystalStructure 4.1 (Rigaku, 2014)'
_computing_structure_refinement 'SHELXL-97 (Sheldrick, 1997)'
_computing_structure_solution 'SHELXS-97 (Sheldrick, 1990)'
_diffrn_ambient_temperature 113(2)
_diffrn_detector_area_resol_mean 5.814
_diffrn_measured_fraction_theta_full 0.985
_diffrn_measured_fraction_theta_max 0.985
_diffrn_measurement_device_type 'Rigaku XtaLAB P200'
_diffrn_measurement_method '\w and \f scans'
_diffrn_radiation_monochromator multilayer
_diffrn_radiation_source 'rotating anode'
_diffrn_radiation_type MoK\a
_diffrn_radiation_wavelength 0.71073
_diffrn_reflns_av_R_equivalents 0.0395
_diffrn_reflns_av_sigmaI/netI 0.0421
_diffrn_reflns_limit_h_max 11
_diffrn_reflns_limit_h_min -11
_diffrn_reflns_limit_k_max 9
_diffrn_reflns_limit_k_min -8
_diffrn_reflns_limit_l_max 17
_diffrn_reflns_limit_l_min -17
_diffrn_reflns_number 8802
_diffrn_reflns_theta_full 27.60
_diffrn_reflns_theta_max 27.60
_diffrn_reflns_theta_min 3.13
_diffrn_standards_decay_% 0
_diffrn_standards_interval_count 0
_diffrn_standards_interval_time 0
_diffrn_standards_number 0
_exptl_absorpt_coefficient_mu 2.530
_exptl_absorpt_correction_T_max 0.7511
_exptl_absorpt_correction_T_min 0.6316
_exptl_absorpt_correction_type multi-scan
_exptl_absorpt_process_details 'REQAB (Rigaku, 1998)'
_exptl_crystal_colour Colorless
_exptl_crystal_density_diffrn 1.605
_exptl_crystal_density_method 'not measured'
_exptl_crystal_description Prism
_exptl_crystal_F_000 420
_exptl_crystal_size_max 0.20
_exptl_crystal_size_mid 0.18
_exptl_crystal_size_min 0.12
_refine_diff_density_max 0.465
_refine_diff_density_min -0.278
_refine_diff_density_rms 0.055
_refine_ls_abs_structure_details 'Flack H D (1983), Acta Cryst. A39, 876-881'
_refine_ls_abs_structure_Flack 0.00(5)
_refine_ls_extinction_method none
_refine_ls_goodness_of_fit_ref 1.003
_refine_ls_hydrogen_treatment constr
_refine_ls_matrix_type full
_refine_ls_number_parameters 228
_refine_ls_number_reflns 3576
_refine_ls_number_restraints 1
_refine_ls_restrained_S_all 1.003
_refine_ls_R_factor_all 0.0249
_refine_ls_R_factor_gt 0.0238
_refine_ls_shift/su_max 0.001
_refine_ls_shift/su_mean 0.000
_refine_ls_structure_factor_coef Fsqd
_refine_ls_weighting_details 'calc w=1/[\s^2^(Fo^2^)+(0.0261P)^2^+0.0000P] where P=(Fo^2^+2Fc^2^)/3'
_refine_ls_weighting_scheme calc
_refine_ls_wR_factor_gt 0.0559
_refine_ls_wR_factor_ref 0.0561
_reflns_number_gt 3347
_reflns_number_total 3576
_reflns_threshold_expression >2sigma(I)
_cod_data_source_file c7cc04466f2.cif
_cod_data_source_block shelx
_cod_depositor_comments
;
The following automatic conversions were performed:

'_symmetry_cell_setting' value 'Monoclinic' changed to 'monoclinic'
according to
/home/data/users/saulius/crontab/automatic-downloads/rss-feeds/RSC/lib/dictionaries/cif_core.dic
dictionary named 'cif_core.dic' version 2.4.2 from 2011-04-26.

'_exptl_absorpt_correction_type' value 'MULTI-SCAN' changed to
'multi-scan' according to
/home/data/users/saulius/crontab/automatic-downloads/rss-feeds/RSC/lib/dictionaries/cif_core.dic
dictionary named 'cif_core.dic' version 2.4.2 from 2011-04-26.

'_refine_ls_hydrogen_treatment' value 'CONSTR' changed to 'constr'
according to
/home/data/users/saulius/crontab/automatic-downloads/rss-feeds/RSC/lib/dictionaries/cif_core.dic
dictionary named 'cif_core.dic' version 2.4.2 from 2011-04-26.

Automatic conversion script
Id: cif_fix_values 4973 2017-02-22 13:04:09Z antanas 
;
_cod_original_sg_symbol_H-M P2(1)
_cod_database_code 7120618

loop_
_symmetry_equiv_pos_as_xyz
'x, y, z'
'-x, y+1/2, -z'

loop_
_atom_site_label
_atom_site_type_symbol
_atom_site_fract_x
_atom_site_fract_y
_atom_site_fract_z
_atom_site_U_iso_or_equiv
_atom_site_adp_type
_atom_site_occupancy
_atom_site_symmetry_multiplicity
_atom_site_calc_flag
_atom_site_refinement_flags
Br1 Br 0.20161(3) 0.35398(4) 0.183518(15) 0.02870(8) Uani 1 1 d .
S1 S 0.42477(6) 0.47709(8) 0.66735(4) 0.01650(12) Uani 1 1 d .
O1 O 0.02290(16) 0.2261(2) 0.54295(11) 0.0151(3) Uani 1 1 d .
O2 O 0.1214(2) 0.3997(3) 0.93727(12) 0.0332(6) Uani 1 1 d .
O3 O -0.13981(18) 0.3808(3) 0.85697(11) 0.0261(4) Uani 1 1 d .
C1 C 0.3864(2) 0.4473(3) 0.53581(16) 0.0149(4) Uani 1 1 d .
C2 C 0.4798(3) 0.5014(3) 0.47482(18) 0.0197(5) Uani 1 1 d .
H2 H 0.5795 0.5587 0.5049 0.024 Uiso 1 1 calc R
C3 C 0.4249(3) 0.4703(4) 0.37046(18) 0.0212(5) Uani 1 1 d .
H3 H 0.4862 0.5074 0.3278 0.025 Uiso 1 1 calc R
C4 C 0.2786(2) 0.3839(4) 0.32775(15) 0.0192(5) Uani 1 1 d .
C5 C 0.1860(2) 0.3269(3) 0.38690(15) 0.0152(5) Uani 1 1 d .
H5 H 0.0877 0.2671 0.3564 0.018 Uiso 1 1 calc R
C6 C 0.2402(2) 0.3591(4) 0.49239(13) 0.0141(4) Uani 1 1 d .
C7 C 0.1645(2) 0.3189(3) 0.56885(15) 0.0129(5) Uani 1 1 d .
C8 C 0.2469(2) 0.3708(4) 0.66444(14) 0.0142(4) Uani 1 1 d .
C9 C 0.2096(2) 0.3329(4) 0.76339(14) 0.0137(4) Uani 1 1 d .
H9 H 0.2715 0.4211 0.8153 0.016 Uiso 1 1 calc R
C10 C 0.0350(2) 0.3556(4) 0.75619(13) 0.0144(4) Uani 1 1 d .
C11 C -0.0922(2) 0.3519(4) 0.67300(14) 0.0158(4) Uani 1 1 d .
H11 H -0.1910 0.3706 0.6858 0.019 Uiso 1 1 calc R
C12 C -0.1055(2) 0.3234(3) 0.56243(15) 0.0159(5) Uani 1 1 d .
H12A H -0.2063 0.2589 0.5292 0.019 Uiso 1 1 calc R
H12B H -0.1133 0.4416 0.5289 0.019 Uiso 1 1 calc R
C13 C 0.2723(2) 0.1480(3) 0.80244(15) 0.0137(4) Uani 1 1 d .
C14 C 0.1867(3) -0.0055(4) 0.76270(19) 0.0227(5) Uani 1 1 d .
H14 H 0.0855 0.0049 0.7119 0.027 Uiso 1 1 calc R
C15 C 0.2465(3) -0.1725(4) 0.79603(19) 0.0264(6) Uani 1 1 d .
H15 H 0.1857 -0.2759 0.7688 0.032 Uiso 1 1 calc R
C16 C 0.3949(3) -0.1905(3) 0.86905(17) 0.0211(5) Uani 1 1 d .
H16 H 0.4366 -0.3056 0.8913 0.025 Uiso 1 1 calc R
C17 C 0.4808(3) -0.0400(4) 0.90887(16) 0.0186(5) Uani 1 1 d .
H17 H 0.5823 -0.0511 0.9593 0.022 Uiso 1 1 calc R
C18 C 0.4199(3) 0.1289(3) 0.87578(16) 0.0167(5) Uani 1 1 d .
H18 H 0.4804 0.2321 0.9039 0.020 Uiso 1 1 calc R
C19 C 0.0124(2) 0.3808(4) 0.85981(16) 0.0183(5) Uani 1 1 d .
C20 C -0.1694(3) 0.4065(4) 0.95441(19) 0.0361(8) Uani 1 1 d .
H20A H -0.1456 0.2957 0.9944 0.054 Uiso 1 1 calc R
H20B H -0.2816 0.4384 0.9422 0.054 Uiso 1 1 calc R
H20C H -0.1011 0.5026 0.9926 0.054 Uiso 1 1 calc R

loop_
_atom_site_aniso_label
_atom_site_aniso_U_11
_atom_site_aniso_U_22
_atom_site_aniso_U_33
_atom_site_aniso_U_23
_atom_site_aniso_U_13
_atom_site_aniso_U_12
Br1 0.02709(11) 0.04357(17) 0.01789(10) -0.00035(14) 0.01053(8) -0.00235(15)
S1 0.0128(2) 0.0171(3) 0.0185(3) -0.0016(2) 0.00322(19) -0.0045(2)
O1 0.0113(7) 0.0135(8) 0.0209(7) -0.0035(6) 0.0054(6) -0.0040(6)
O2 0.0215(8) 0.0615(18) 0.0163(7) -0.0062(8) 0.0055(6) 0.0012(9)
O3 0.0200(7) 0.0388(13) 0.0223(7) -0.0021(9) 0.0108(6) 0.0009(9)
C1 0.0140(9) 0.0102(12) 0.0204(10) 0.0003(9) 0.0049(8) 0.0013(8)
C2 0.0154(10) 0.0164(14) 0.0280(12) 0.0017(10) 0.0078(9) -0.0025(10)
C3 0.0200(10) 0.0190(13) 0.0284(12) 0.0042(11) 0.0129(9) 0.0002(10)
C4 0.0213(10) 0.0208(16) 0.0159(9) 0.0005(10) 0.0064(8) 0.0040(10)
C5 0.0133(8) 0.0115(14) 0.0198(9) 0.0009(10) 0.0034(7) 0.0031(9)
C6 0.0129(8) 0.0095(10) 0.0194(9) 0.0026(12) 0.0045(7) 0.0029(11)
C7 0.0109(8) 0.0078(13) 0.0203(10) 0.0005(8) 0.0050(7) -0.0009(8)
C8 0.0117(8) 0.0105(11) 0.0196(9) 0.0006(10) 0.0036(7) -0.0013(9)
C9 0.0128(8) 0.0107(13) 0.0163(8) -0.0035(10) 0.0027(7) -0.0035(9)
C10 0.0161(8) 0.0101(10) 0.0184(9) 0.0022(12) 0.0070(7) 0.0007(12)
C11 0.0149(8) 0.0118(10) 0.0216(9) 0.0004(13) 0.0073(7) -0.0004(12)
C12 0.0108(8) 0.0165(14) 0.0188(9) -0.0005(9) 0.0021(7) 0.0001(9)
C13 0.0122(10) 0.0147(12) 0.0143(10) -0.0014(8) 0.0042(8) -0.0007(8)
C14 0.0169(10) 0.0137(13) 0.0299(12) -0.0008(11) -0.0040(9) -0.0011(10)
C15 0.0239(10) 0.0138(15) 0.0342(12) 0.0008(11) -0.0017(9) -0.0013(11)
C16 0.0254(11) 0.0158(15) 0.0215(11) 0.0040(9) 0.0064(9) 0.0078(9)
C17 0.0154(10) 0.0239(14) 0.0156(10) 0.0009(10) 0.0033(8) 0.0053(10)
C18 0.0161(10) 0.0183(13) 0.0136(10) -0.0019(9) 0.0012(8) -0.0005(9)
C19 0.0195(10) 0.0158(14) 0.0210(10) 0.0002(10) 0.0082(8) 0.0013(10)
C20 0.0279(12) 0.060(2) 0.0274(12) -0.0052(12) 0.0179(10) 0.0009(12)

loop_
_atom_type_symbol
_atom_type_description
_atom_type_scat_dispersion_real
_atom_type_scat_dispersion_imag
_atom_type_scat_source
C C 0.0033 0.0016 'International Tables Vol C Tables 4.2.6.8 and 6.1.1.4'
H H 0.0000 0.0000 'International Tables Vol C Tables 4.2.6.8 and 6.1.1.4'
O O 0.0106 0.0060 'International Tables Vol C Tables 4.2.6.8 and 6.1.1.4'
S S 0.1246 0.1234 'International Tables Vol C Tables 4.2.6.8 and 6.1.1.4'
Br Br -0.2901 2.4595 'International Tables Vol C Tables 4.2.6.8 and 6.1.1.4'

loop_
_geom_angle_atom_site_label_1
_geom_angle_atom_site_label_2
_geom_angle_atom_site_label_3
_geom_angle
C1 S1 C8 91.78(10)
C7 O1 C12 113.51(17)
C19 O3 C20 116.05(18)
C2 C1 C6 120.9(2)
C2 C1 S1 128.10(18)
C6 C1 S1 110.98(15)
C3 C2 C1 119.1(2)
C3 C2 H2 120.5
C1 C2 H2 120.5
C2 C3 C4 119.6(2)
C2 C3 H3 120.2
C4 C3 H3 120.2
C5 C4 C3 122.2(2)
C5 C4 Br1 119.18(17)
C3 C4 Br1 118.60(16)
C4 C5 C6 118.5(2)
C4 C5 H5 120.8
C6 C5 H5 120.8
C5 C6 C1 119.72(18)
C5 C6 C7 129.1(2)
C1 C6 C7 111.18(17)
C8 C7 O1 124.86(18)
C8 C7 C6 114.64(19)
O1 C7 C6 120.42(17)
C7 C8 C9 128.0(2)
C7 C8 S1 111.42(15)
C9 C8 S1 120.30(14)
C8 C9 C10 114.48(16)
C8 C9 C13 109.18(19)
C10 C9 C13 112.0(2)
C8 C9 H9 106.9
C10 C9 H9 106.9
C13 C9 H9 106.9
C11 C10 C19 119.27(17)
C11 C10 C9 128.50(17)
C19 C10 C9 112.22(16)
C10 C11 C12 130.66(17)
C10 C11 H11 114.7
C12 C11 H11 114.7
O1 C12 C11 116.04(17)
O1 C12 H12A 108.3
C11 C12 H12A 108.3
O1 C12 H12B 108.3
C11 C12 H12B 108.3
H12A C12 H12B 107.4
C18 C13 C14 118.3(2)
C18 C13 C9 120.4(2)
C14 C13 C9 121.26(19)
C15 C14 C13 120.9(2)
C15 C14 H14 119.5
C13 C14 H14 119.5
C14 C15 C16 120.4(2)
C14 C15 H15 119.8
C16 C15 H15 119.8
C17 C16 C15 119.2(2)
C17 C16 H16 120.4
C15 C16 H16 120.4
C16 C17 C18 120.4(2)
C16 C17 H17 119.8
C18 C17 H17 119.8
C13 C18 C17 120.7(2)
C13 C18 H18 119.6
C17 C18 H18 119.6
O2 C19 O3 123.46(19)
O2 C19 C10 123.10(19)
O3 C19 C10 113.43(17)
O3 C20 H20A 109.5
O3 C20 H20B 109.5
H20A C20 H20B 109.5
O3 C20 H20C 109.5
H20A C20 H20C 109.5
H20B C20 H20C 109.5

loop_
_geom_bond_atom_site_label_1
_geom_bond_atom_site_label_2
_geom_bond_distance
Br1 C4 1.893(2)
S1 C1 1.741(2)
S1 C8 1.748(2)
O1 C7 1.376(2)
O1 C12 1.438(2)
O2 C19 1.200(3)
O3 C19 1.330(3)
O3 C20 1.448(3)
C1 C2 1.400(3)
C1 C6 1.406(3)
C2 C3 1.379(3)
C2 H2 0.9500
C3 C4 1.399(3)
C3 H3 0.9500
C4 C5 1.382(3)
C5 C6 1.395(3)
C5 H5 0.9500
C6 C7 1.435(3)
C7 C8 1.343(3)
C8 C9 1.515(3)
C9 C10 1.521(3)
C9 C13 1.525(4)
C9 H9 1.0000
C10 C11 1.330(3)
C10 C19 1.503(3)
C11 C12 1.497(3)
C11 H11 0.9500
C12 H12A 0.9900
C12 H12B 0.9900
C13 C18 1.384(3)
C13 C14 1.390(3)
C14 C15 1.379(4)
C14 H14 0.9500
C15 C16 1.386(3)
C15 H15 0.9500
C16 C17 1.373(3)
C16 H16 0.9500
C17 C18 1.394(4)
C17 H17 0.9500
C18 H18 0.9500
C20 H20A 0.9800
C20 H20B 0.9800
C20 H20C 0.9800

loop_
_geom_torsion_atom_site_label_1
_geom_torsion_atom_site_label_2
_geom_torsion_atom_site_label_3
_geom_torsion_atom_site_label_4
_geom_torsion
C8 S1 C1 C2 179.5(2)
C8 S1 C1 C6 0.4(2)
C6 C1 C2 C3 1.3(4)
S1 C1 C2 C3 -177.69(19)
C1 C2 C3 C4 -0.7(4)
C2 C3 C4 C5 -0.3(4)
C2 C3 C4 Br1 176.8(2)
C3 C4 C5 C6 0.8(4)
Br1 C4 C5 C6 -176.36(19)
C4 C5 C6 C1 -0.2(4)
C4 C5 C6 C7 177.8(3)
C2 C1 C6 C5 -0.9(4)
S1 C1 C6 C5 178.3(2)
C2 C1 C6 C7 -179.2(2)
S1 C1 C6 C7 0.0(3)
C12 O1 C7 C8 63.5(3)
C12 O1 C7 C6 -120.0(2)
C5 C6 C7 C8 -178.6(3)
C1 C6 C7 C8 -0.5(3)
C5 C6 C7 O1 4.5(4)
C1 C6 C7 O1 -177.4(2)
O1 C7 C8 C9 3.3(4)
C6 C7 C8 C9 -173.3(2)
O1 C7 C8 S1 177.47(16)
C6 C7 C8 S1 0.8(3)
C1 S1 C8 C7 -0.7(2)
C1 S1 C8 C9 174.0(2)
C7 C8 C9 C10 -43.7(4)
S1 C8 C9 C10 142.6(2)
C7 C8 C9 C13 82.7(3)
S1 C8 C9 C13 -91.0(2)
C8 C9 C10 C11 21.6(4)
C13 C9 C10 C11 -103.3(3)
C8 C9 C10 C19 -159.8(2)
C13 C9 C10 C19 75.2(3)
C19 C10 C11 C12 -177.8(3)
C9 C10 C11 C12 0.7(6)
C7 O1 C12 C11 -69.4(2)
C10 C11 C12 O1 24.4(4)
C8 C9 C13 C18 96.2(2)
C10 C9 C13 C18 -135.99(19)
C8 C9 C13 C14 -81.1(2)
C10 C9 C13 C14 46.7(3)
C18 C13 C14 C15 0.5(3)
C9 C13 C14 C15 177.9(2)
C13 C14 C15 C16 -0.9(4)
C14 C15 C16 C17 0.8(4)
C15 C16 C17 C18 -0.4(3)
C14 C13 C18 C17 -0.1(3)
C9 C13 C18 C17 -177.43(19)
C16 C17 C18 C13 0.0(3)
C20 O3 C19 O2 0.3(4)
C20 O3 C19 C10 -179.4(2)
C11 C10 C19 O2 -173.9(3)
C9 C10 C19 O2 7.4(4)
C11 C10 C19 O3 5.8(4)
C9 C10 C19 O3 -172.9(2)
